data_1543276
loop_
_publ_author_name
'Pereira Almeida, Wanda'
'Paes Koury, Isabela'
'de Simoni, Deborah'

_publ_section_title
;
 <i>N</i>'-[(<i>E</i>)-4-Methylbenzylidene]pyridine-4-carbohydrazide
 monohydrate
;
_journal_coeditor_code HB4039
_journal_issue 5
_journal_name_full IUCrData
_journal_page_first x160752
_journal_paper_doi 10.1107/S2414314616007525
_journal_volume 1
_journal_year 2016
_chemical_formula_iupac 'C14 H13 N3 O, H2 O'
_chemical_formula_moiety 'C14 H13 N3 O, H2 O'
_chemical_formula_sum 'C14 H15 N3 O2'
_chemical_formula_weight 257.29
_chemical_name_systematic
;
<i>N</i>'-[(<i>E</i>)-4-Methylbenzylidene]pyridine-4-carbohydrazide monohydrate
;
_space_group_crystal_system orthorhombic
_space_group_IT_number 19
_space_group_name_Hall 'P 2ac 2ab'
_space_group_name_H-M_alt 'P 21 21 21'
_symmetry_space_group_name_Hall 'P 2ac 2ab'
_symmetry_space_group_name_H-M 'P 21 21 21'
_atom_sites_solution_hydrogens mixed
_audit_creation_method SHELXL-2014/7
_cell_angle_alpha 90
_cell_angle_beta 90
_cell_angle_gamma 90
_cell_formula_units_Z 4
_cell_length_a 6.3268(8)
_cell_length_b 7.2868(10)
_cell_length_c 28.272(4)
_cell_measurement_reflns_used 6782
_cell_measurement_temperature 150(2)
_cell_measurement_theta_max 28.11
_cell_measurement_theta_min 2.88
_cell_volume 1303.4(3)
_computing_cell_refinement
;
<i>SAINT</i> (Bruker, 2010)
;
_computing_data_collection
;
<i>APEX2</i> (Bruker, 2010)
;
_computing_data_reduction
;
<i>SAINT</i> (Bruker, 2010)
;
_computing_molecular_graphics
;
Mercury (Macrae <i>et al.</i>,  2006)
;
_computing_publication_material
;
<i>OLEX2</i> (Dolomanov <i>et al.</i>,  2003) and publCIF (Westrip,
2010)
;
_computing_structure_refinement
;
SHELXL2014 (Sheldrick, 2015)
;
_computing_structure_solution
;
SHELXS97 (Sheldrick, 2008)
;
_diffrn_ambient_temperature 150(2)
_diffrn_detector_area_resol_mean 8.3333
_diffrn_measured_fraction_theta_full 1.000
_diffrn_measured_fraction_theta_max 1.000
_diffrn_measurement_device_type 'Bruker APEX CCD'
_diffrn_measurement_method 'phi and omega scans'
_diffrn_radiation_source 'fine-focus sealed tube'
_diffrn_radiation_type MoK\a
_diffrn_radiation_wavelength 0.71073
_diffrn_reflns_av_R_equivalents 0.0233
_diffrn_reflns_limit_h_max 5
_diffrn_reflns_limit_h_min -7
_diffrn_reflns_limit_k_max 8
_diffrn_reflns_limit_k_min -8
_diffrn_reflns_limit_l_max 34
_diffrn_reflns_limit_l_min -34
_diffrn_reflns_number 13953
_diffrn_reflns_theta_full 25.242
_diffrn_reflns_theta_max 26.018
_diffrn_reflns_theta_min 1.441
_exptl_absorpt_coefficient_mu 0.090
_exptl_absorpt_correction_T_max 0.7457
_exptl_absorpt_correction_T_min 0.7008
_exptl_absorpt_correction_type multi-scan
_exptl_absorpt_process_details
;
(SADABS; Bruker, 2010)
;
_exptl_crystal_colour 'light brown'
_exptl_crystal_density_diffrn 1.311
_exptl_crystal_description block
_exptl_crystal_F_000 544
_exptl_crystal_size_max 0.298
_exptl_crystal_size_mid 0.231
_exptl_crystal_size_min 0.108
_refine_diff_density_max 0.167
_refine_diff_density_min -0.147
_refine_ls_extinction_method none
_refine_ls_goodness_of_fit_ref 1.061
_refine_ls_hydrogen_treatment noref
_refine_ls_matrix_type full
_refine_ls_number_parameters 182
_refine_ls_number_reflns 2546
_refine_ls_number_restraints 0
_refine_ls_restrained_S_all 1.061
_refine_ls_R_factor_all 0.0315
_refine_ls_R_factor_gt 0.0298
_refine_ls_shift/su_max 0.001
_refine_ls_shift/su_mean 0.000
_refine_ls_structure_factor_coef Fsqd
_refine_ls_weighting_details 'w=1/[\s^2^(Fo^2^)+(0.0433P)^2^+0.2529P] where P=(Fo^2^+2Fc^2^)/3'
_refine_ls_weighting_scheme calc
_refine_ls_wR_factor_gt 0.0779
_refine_ls_wR_factor_ref 0.0788
_reflns_number_gt 2426
_reflns_number_total 2546
_reflns_threshold_expression 'I > 2\s(I)'
_cod_data_source_file hb4039sup1.cif
_cod_data_source_block I
_cod_database_code 1543276
_shelx_space_group_comment
;
The symmetry employed for this shelxl refinement is uniquely defined
by the following loop, which should always be used as a source of
symmetry information in preference to the above space-group names.
They are only intended as comments.
;
_shelx_estimated_absorpt_t_min 0.974
_shelx_estimated_absorpt_t_max 0.990

loop_
_space_group_symop_operation_xyz
'x, y, z'
'x+1/2, -y+1/2, -z'
'-x, y+1/2, -z+1/2'
'-x+1/2, -y, z+1/2'

loop_
_atom_site_type_symbol
_atom_site_label
_atom_site_fract_x
_atom_site_fract_y
_atom_site_fract_z
_atom_site_U_iso_or_equiv
_atom_site_adp_type
_atom_site_calc_flag
_atom_site_occupancy
O O1 0.6820(2) 0.1768(2) 0.82914(5) 0.0324(4) Uani d 1
N N1 0.3922(3) 0.2683(2) 0.87038(5) 0.0191(3) Uani d 1
H H1 0.264(4) 0.305(3) 0.8707(7) 0.023 Uiso d 1
N N2 0.5160(2) 0.3223(2) 0.90852(5) 0.0198(3) Uani d 1
N N3 0.1151(3) 0.0996(3) 0.70795(6) 0.0287(4) Uani d 1
C C1 0.7141(3) 0.6081(3) 1.06567(7) 0.0243(4) Uani d 1
C C2 0.8199(3) 0.5942(3) 1.02236(7) 0.0239(4) Uani d 1
H H2 0.9561 0.6410 1.0195 0.029 Uiso calc 1
C C3 0.7252(3) 0.5121(3) 0.98366(7) 0.0208(4) Uani d 1
H H3 0.7981 0.5045 0.9552 0.025 Uiso calc 1
C C4 0.5213(3) 0.4408(2) 0.98708(6) 0.0189(4) Uani d 1
C C5 0.4149(3) 0.4541(3) 1.03019(6) 0.0221(4) Uani d 1
H H5 0.2787 0.4073 1.0331 0.027 Uiso calc 1
C C6 0.5113(3) 0.5370(3) 1.06885(7) 0.0248(4) Uani d 1
H H6 0.4385 0.5448 1.0974 0.030 Uiso calc 1
C C7 0.8197(4) 0.6995(3) 1.10712(7) 0.0340(5) Uani d 1
H H7A 0.9438 0.6316 1.1158 0.051 Uiso calc 1
H H7B 0.7237 0.7029 1.1334 0.051 Uiso calc 1
H H7C 0.8589 0.8225 1.0986 0.051 Uiso calc 1
C C8 0.4135(3) 0.3616(2) 0.94615(6) 0.0194(4) Uani d 1
H H8 0.2689 0.3396 0.9475 0.023 Uiso calc 1
C C9 0.4911(3) 0.2065(3) 0.83144(6) 0.0209(4) Uani d 1
C C10 0.3516(3) 0.1727(3) 0.78939(7) 0.0198(4) Uani d 1
C C11 0.1448(3) 0.1115(3) 0.79248(7) 0.0213(4) Uani d 1
H H11 0.0809 0.0950 0.8218 0.026 Uiso calc 1
C C12 0.0350(3) 0.0753(3) 0.75110(7) 0.0246(4) Uani d 1
H H12 -0.1027 0.0314 0.7536 0.030 Uiso calc 1
C C13 0.3135(3) 0.1616(3) 0.70536(7) 0.0308(5) Uani d 1
H H13 0.3714 0.1810 0.6755 0.037 Uiso calc 1
C C14 0.4377(3) 0.1987(3) 0.74447(7) 0.0265(4) Uani d 1
H H14 0.5758 0.2401 0.7409 0.032 Uiso calc 1
O O2 0.9875(2) 0.4131(2) 0.87689(5) 0.0234(3) Uani d 1
H H2A 0.972(4) 0.478(3) 0.8513(9) 0.035 Uiso d 1
H H2B 0.878(4) 0.348(4) 0.8789(8) 0.035 Uiso d 1

loop_
_atom_site_aniso_label
_atom_site_aniso_U_11
_atom_site_aniso_U_22
_atom_site_aniso_U_33
_atom_site_aniso_U_12
_atom_site_aniso_U_13
_atom_site_aniso_U_23
O1 0.0160(7) 0.0502(10) 0.0311(7) 0.0006(7) -0.0008(6) -0.0098(7)
N1 0.0147(7) 0.0234(9) 0.0190(8) 0.0002(6) -0.0037(6) -0.0016(6)
N2 0.0182(7) 0.0210(8) 0.0201(8) -0.0004(6) -0.0052(6) 0.0000(6)
N3 0.0286(9) 0.0357(10) 0.0218(8) -0.0023(8) -0.0022(7) -0.0051(8)
C1 0.0321(10) 0.0163(9) 0.0244(9) 0.0019(8) -0.0099(8) 0.0015(7)
C2 0.0220(9) 0.0185(10) 0.0312(10) -0.0016(9) -0.0060(8) 0.0010(8)
C3 0.0222(9) 0.0188(10) 0.0214(9) 0.0003(8) 0.0003(7) 0.0012(7)
C4 0.0209(9) 0.0151(9) 0.0206(9) 0.0029(8) -0.0033(7) 0.0018(7)
C5 0.0202(8) 0.0216(10) 0.0246(9) -0.0001(8) -0.0011(8) 0.0034(8)
C6 0.0329(10) 0.0230(10) 0.0185(8) 0.0023(9) -0.0006(8) 0.0011(7)
C7 0.0471(13) 0.0257(11) 0.0292(11) -0.0039(10) -0.0114(10) -0.0015(9)
C8 0.0187(8) 0.0182(10) 0.0212(9) -0.0002(7) -0.0039(7) 0.0036(7)
C9 0.0178(9) 0.0216(9) 0.0232(9) -0.0013(8) 0.0001(7) -0.0005(7)
C10 0.0197(9) 0.0181(9) 0.0215(9) 0.0016(7) 0.0002(7) -0.0020(8)
C11 0.0200(9) 0.0240(10) 0.0199(9) -0.0001(7) 0.0020(7) -0.0009(8)
C12 0.0198(9) 0.0282(10) 0.0259(9) -0.0023(8) -0.0001(8) -0.0048(9)
C13 0.0333(10) 0.0412(13) 0.0179(9) -0.0055(9) 0.0050(9) 0.0001(9)
C14 0.0216(9) 0.0311(11) 0.0268(10) -0.0054(8) 0.0043(8) 0.0000(9)
O2 0.0171(6) 0.0320(8) 0.0211(7) -0.0004(6) -0.0024(5) 0.0034(6)

loop_
_atom_type_symbol
_atom_type_description
_atom_type_scat_dispersion_real
_atom_type_scat_dispersion_imag
_atom_type_scat_source
C C 0.0033 0.0016 'International Tables Vol C Tables 4.2.6.8 and 6.1.1.4'
H H 0.0000 0.0000 'International Tables Vol C Tables 4.2.6.8 and 6.1.1.4'
N N 0.0061 0.0033 'International Tables Vol C Tables 4.2.6.8 and 6.1.1.4'
O O 0.0106 0.0060 'International Tables Vol C Tables 4.2.6.8 and 6.1.1.4'

loop_
_geom_angle_atom_site_label_1
_geom_angle_atom_site_label_2
_geom_angle_atom_site_label_3
_geom_angle
C9 N1 N2 117.89(15)
C9 N1 H1 123.9(14)
N2 N1 H1 115.9(14)
C8 N2 N1 115.04(15)
C12 N3 C13 116.90(17)
C6 C1 C2 118.19(18)
C6 C1 C7 121.7(2)
C2 C1 C7 120.07(19)
C3 C2 C1 121.08(18)
C3 C2 H2 119.5
C1 C2 H2 119.5
C2 C3 C4 120.45(18)
C2 C3 H3 119.8
C4 C3 H3 119.8
C3 C4 C5 118.76(17)
C3 C4 C8 121.58(17)
C5 C4 C8 119.58(16)
C6 C5 C4 120.34(18)
C6 C5 H5 119.8
C4 C5 H5 119.8
C1 C6 C5 121.17(19)
C1 C6 H6 119.4
C5 C6 H6 119.4
C1 C7 H7A 109.5
C1 C7 H7B 109.5
H7A C7 H7B 109.5
C1 C7 H7C 109.5
H7A C7 H7C 109.5
H7B C7 H7C 109.5
N2 C8 C4 120.71(17)
N2 C8 H8 119.6
C4 C8 H8 119.6
O1 C9 N1 124.07(18)
O1 C9 C10 120.47(17)
N1 C9 C10 115.46(16)
C11 C10 C14 118.06(17)
C11 C10 C9 123.94(17)
C14 C10 C9 117.97(16)
C10 C11 C12 118.80(18)
C10 C11 H11 120.6
C12 C11 H11 120.6
N3 C12 C11 123.81(17)
N3 C12 H12 118.1
C11 C12 H12 118.1
N3 C13 C14 123.77(19)
N3 C13 H13 118.1
C14 C13 H13 118.1
C13 C14 C10 118.65(17)
C13 C14 H14 120.7
C10 C14 H14 120.7
H2A O2 H2B 106(2)

loop_
_geom_bond_atom_site_label_1
_geom_bond_atom_site_label_2
_geom_bond_distance
O1 C9 1.228(2)
N1 C9 1.344(2)
N1 N2 1.390(2)
N1 H1 0.85(2)
N2 C8 1.278(2)
N3 C12 1.333(3)
N3 C13 1.337(3)
C1 C6 1.387(3)
C1 C2 1.399(3)
C1 C7 1.504(3)
C2 C3 1.383(3)
C2 H2 0.9300
C3 C4 1.394(3)
C3 H3 0.9300
C4 C5 1.396(3)
C4 C8 1.462(2)
C5 C6 1.390(3)
C5 H5 0.9300
C6 H6 0.9300
C7 H7A 0.9600
C7 H7B 0.9600
C7 H7C 0.9600
C8 H8 0.9300
C9 C10 1.501(3)
C10 C11 1.385(3)
C10 C14 1.395(3)
C11 C12 1.386(3)
C11 H11 0.9300
C12 H12 0.9300
C13 C14 1.383(3)
C13 H13 0.9300
C14 H14 0.9300
O2 H2A 0.87(3)
O2 H2B 0.84(3)

loop_
_geom_hbond_atom_site_label_D
_geom_hbond_atom_site_label_H
_geom_hbond_atom_site_label_A
_geom_hbond_site_symmetry_A
_geom_hbond_distance_DH
_geom_hbond_distance_HA
_geom_hbond_distance_DA
_geom_hbond_angle_DHA
N1 H1 O2 1_455 0.85(2) 1.93(2) 2.775(2) 173(2)
O2 H2A N3 3_656 0.87(3) 1.97(3) 2.832(2) 169(2)
O2 H2B O1 . 0.84(3) 2.25(3) 2.919(2) 136(2)
O2 H2B N2 . 0.84(3) 2.44(3) 3.184(2) 147(2)

loop_
_geom_torsion_atom_site_label_1
_geom_torsion_atom_site_label_2
_geom_torsion_atom_site_label_3
_geom_torsion_atom_site_label_4
_geom_torsion
C9 N1 N2 C8 -173.08(17)
C6 C1 C2 C3 0.1(3)
C7 C1 C2 C3 -179.5(2)
C1 C2 C3 C4 -0.1(3)
C2 C3 C4 C5 0.1(3)
C2 C3 C4 C8 176.90(18)
C3 C4 C5 C6 0.0(3)
C8 C4 C5 C6 -176.91(17)
C2 C1 C6 C5 -0.1(3)
C7 C1 C6 C5 179.5(2)
C4 C5 C6 C1 0.0(3)
N1 N2 C8 C4 -172.76(15)
C3 C4 C8 N2 13.9(3)
C5 C4 C8 N2 -169.34(18)
N2 N1 C9 O1 7.9(3)
N2 N1 C9 C10 -172.66(16)
O1 C9 C10 C11 145.9(2)
N1 C9 C10 C11 -33.6(3)
O1 C9 C10 C14 -32.0(3)
N1 C9 C10 C14 148.60(19)
C14 C10 C11 C12 1.4(3)
C9 C10 C11 C12 -176.45(18)
C13 N3 C12 C11 0.4(3)
C10 C11 C12 N3 -1.5(3)
C12 N3 C13 C14 0.8(3)
N3 C13 C14 C10 -0.9(3)
C11 C10 C14 C13 -0.2(3)
C9 C10 C14 C13 177.69(19)

_cod_database_fobs_code 1543276
